data_1561376
loop_
_publ_author_name
'Huestis, Malcolm P.'
'Dela Cruz, Darlene'
'DiPasquale, Antonio G.'
'Durk, Matthew R.'
'Eigenbrot, Charles'
'Gibbons, Paul'
'Gobbi, Alberto'
'Hunsaker, Thomas L.'
'La, Hank'
'Leung, Dennis H.'
'Liu, Wendy'
'Malek, Shiva'
'Merchant, Mark'
'Moffat, John G.'
'Muli, Christine S.'
'Orr, Christine J.'
'Parr, Brendan T.'
'Shanahan, Frances'
'Sneeringer, Christopher J.'
'Wang, Weiru'
'Yen, Ivana'
'Yin, Jianping'
'Siu, Michael'
'Rudolph, Joachim'

_publ_section_title
;
 Targeting KRAS Mutant Cancers via Combination Treatment: Discovery of a
 5-Fluoro-4-(3<i>H</i>)-quinazolinone Aryl Urea pan-RAF Kinase Inhibitor.
;
_journal_name_full 'Journal of medicinal chemistry'
_journal_paper_doi 10.1021/acs.jmedchem.0c02085
_journal_year 2021
_chemical_absolute_configuration ad
_chemical_formula_sum 'C23 H27 F2 N5 O2'
_chemical_formula_weight 443.49
_chemical_name_common 'Compound 7'
_chemical_name_systematic 'Compound 7'
_space_group.centring_type C-centered

_space_group_crystal_system monoclinic
_space_group_IT_number 5
_space_group_name_Hall 'C 2y'
_space_group_name_H-M_alt 'C 1 2 1'
_atom_sites_solution_hydrogens geom
_atom_sites_solution_primary iterative
_atom_sites_solution_secondary difmap
_audit_creation_method SHELXL-2014/7
_cell_angle_alpha 90
_cell_angle_beta 98.333(7)
_cell_angle_gamma 90
_cell_formula_units_Z 8
_cell_length_a 36.459(4)
_cell_length_b 8.6753(8)
_cell_length_c 13.8617(10)
_cell_measurement_reflns_used 7599
_cell_measurement_temperature 100(2)
_cell_measurement_theta_max 50.34
_cell_measurement_theta_min 2.45
_cell_volume 4338.1(7)
_computing_cell_refinement 'Bruker SAINT'
_computing_data_collection 'Bruker APEX2'
_computing_data_reduction 'Bruker SAINT'
_computing_molecular_graphics ORTEP-32
_computing_publication_material WinGX
_computing_structure_refinement SHELXL-2014
_computing_structure_solution SHELXT-2014
_diffrn_ambient_temperature 100(2)
_diffrn_detector_area_resol_mean 8.366
_diffrn_measured_fraction_theta_full 0.995
_diffrn_measured_fraction_theta_max 0.986
_diffrn_measurement_device_type 'Bruker APEX-II CCD'
_diffrn_measurement_method '\f and \w scans'
_diffrn_radiation_type CuK\a
_diffrn_radiation_wavelength 1.54178
_diffrn_reflns_av_R_equivalents 0.0818
_diffrn_reflns_av_unetI/netI 0.0755
_diffrn_reflns_Laue_measured_fraction_full 0.995
_diffrn_reflns_Laue_measured_fraction_max 0.986
_diffrn_reflns_limit_h_max 36
_diffrn_reflns_limit_h_min -36
_diffrn_reflns_limit_k_max 8
_diffrn_reflns_limit_k_min -8
_diffrn_reflns_limit_l_max 13
_diffrn_reflns_limit_l_min -10
_diffrn_reflns_number 15275
_diffrn_reflns_point_group_measured_fraction_full 0.971
_diffrn_reflns_point_group_measured_fraction_max 0.960
_diffrn_reflns_theta_full 50.000
_diffrn_reflns_theta_max 50.465
_diffrn_reflns_theta_min 2.450
_diffrn_source 'microfocus rotating anode'
_exptl_absorpt_coefficient_mu 0.840
_exptl_absorpt_correction_T_max 0.983
_exptl_absorpt_correction_T_min 0.967
_exptl_absorpt_correction_type multi-scan
_exptl_absorpt_process_details SADABS
_exptl_crystal_colour colorless
_exptl_crystal_density_diffrn 1.358
_exptl_crystal_description plate
_exptl_crystal_F_000 1872
_exptl_crystal_size_max 0.040
_exptl_crystal_size_mid 0.040
_exptl_crystal_size_min 0.020
_refine_diff_density_max 1.380
_refine_diff_density_min -0.719
_refine_diff_density_rms 0.181
_refine_ls_abs_structure_details
; 
 Flack x determined using 1363 quotients [(I+)-(I-)]/[(I+)+(I-)] 
 (Parsons, Flack and Wagner, Acta Cryst. B69 (2013) 249-259). 
;
_refine_ls_abs_structure_Flack -0.01(14)
_refine_ls_extinction_coef 0.0015(4)
_refine_ls_extinction_expression Fc^*^=kFc[1+0.001xFc^2^\l^3^/sin(2\q)]^-1/4^
_refine_ls_extinction_method 'SHELXL-2014/7 (Sheldrick 2014'
_refine_ls_goodness_of_fit_ref 1.091
_refine_ls_hydrogen_treatment constr
_refine_ls_matrix_type full
_refine_ls_number_parameters 269
_refine_ls_number_reflns 4379
_refine_ls_number_restraints 1
_refine_ls_restrained_S_all 1.091
_refine_ls_R_factor_all 0.1733
_refine_ls_R_factor_gt 0.1629
_refine_ls_shift/su_max 0.000
_refine_ls_shift/su_mean 0.000
_refine_ls_structure_factor_coef Fsqd
_refine_ls_weighting_details 'w=1/[\s^2^(Fo^2^)+(0.1502P)^2^+173.7439P] where P=(Fo^2^+2Fc^2^)/3'
_refine_ls_weighting_scheme calc
_refine_ls_wR_factor_gt 0.3854
_refine_ls_wR_factor_ref 0.3938
_reflns_Friedel_coverage 0.792
_reflns_Friedel_fraction_full 0.941
_reflns_Friedel_fraction_max 0.928
_reflns_number_gt 3927
_reflns_number_total 4379
_reflns_threshold_expression 'I > 2\s(I)'
_cod_data_source_file jm0c02085_si_003.cif
_cod_data_source_block cpd7
_cod_original_sg_symbol_H-M 'C 2'
_cod_database_code 1561376
_shelx_shelxl_version_number 2014/7
_shelx_space_group_comment
; 
The symmetry employed for this shelxl refinement is uniquely defined 
by the following loop, which should always be used as a source of 
symmetry information in preference to the above space-group names. 
They are only intended as comments. 
;
_shelx_estimated_absorpt_t_min 0.967
_shelx_estimated_absorpt_t_max 0.983

loop_
_space_group_symop_operation_xyz
'x, y, z'
'-x, y, -z'
'x+1/2, y+1/2, z'
'-x+1/2, y+1/2, -z'

loop_
_atom_site_label
_atom_site_type_symbol
_atom_site_fract_x
_atom_site_fract_y
_atom_site_fract_z
_atom_site_U_iso_or_equiv
_atom_site_adp_type
_atom_site_occupancy
_atom_site_site_symmetry_order
_atom_site_calc_flag
_atom_site_refinement_flags_posn
_atom_site_refinement_flags_adp
_atom_site_refinement_flags_occupancy
_atom_site_disorder_assembly
_atom_site_disorder_group
C1 C 0.4505(7) 0.239(3) 0.3963(19) 0.027(6) Uiso 1 1 d . . . . .
C2 C 0.4860(6) 0.279(3) 0.3775(18) 0.023(6) Uiso 1 1 d . . . . .
C3 C 0.4987(6) 0.422(3) 0.3726(18) 0.025(6) Uiso 1 1 d . . . . .
C4 C 0.5376(6) 0.457(3) 0.3611(17) 0.021(6) Uiso 1 1 d . . . . .
C5 C 0.5185(6) 0.731(3) 0.3762(17) 0.019(5) Uiso 1 1 d . . . . .
H5 H 0.5257 0.8357 0.3745 0.023 Uiso 1 1 calc R U . . .
C6 C 0.4730(6) 0.546(3) 0.3843(16) 0.013(5) Uiso 1 1 d . . . . .
C7 C 0.4373(6) 0.514(3) 0.3951(17) 0.022(6) Uiso 1 1 d . . . . .
H7 H 0.4194 0.5933 0.3930 0.026 Uiso 1 1 calc R U . . .
C8 C 0.4279(6) 0.359(3) 0.4094(17) 0.023(6) Uiso 1 1 d . . . . .
H8 H 0.4045 0.3379 0.4293 0.028 Uiso 1 1 calc R U . . .
C9 C 0.5838(6) 0.667(3) 0.3716(18) 0.022(6) Uiso 1 1 d . . . . .
H9A H 0.5861 0.7798 0.3736 0.033 Uiso 1 1 calc R U . . .
H9B H 0.5921 0.6281 0.3121 0.033 Uiso 1 1 calc R U . . .
H9C H 0.5991 0.6227 0.4287 0.033 Uiso 1 1 calc R U . . .
C10 C 0.4049(6) 0.018(3) 0.4218(17) 0.024(6) Uiso 1 1 d . . . . .
C11 C 0.3927(6) 0.071(3) 0.5046(18) 0.023(6) Uiso 1 1 d . . . . .
H11 H 0.4067 0.1451 0.5450 0.028 Uiso 1 1 calc R U . . .
C12 C 0.3589(5) 0.014(3) 0.5292(15) 0.013(5) Uiso 1 1 d . . . . .
C13 C 0.3387(6) -0.088(3) 0.4618(18) 0.031(6) Uiso 1 1 d . . . . .
C14 C 0.3533(5) -0.135(3) 0.3793(17) 0.020(5) Uiso 1 1 d . . . . .
H14 H 0.3401 -0.2067 0.3354 0.024 Uiso 1 1 calc R U . . .
C15 C 0.3879(6) -0.076(3) 0.3606(16) 0.020(5) Uiso 1 1 d . . . . .
C16 C 0.4012(6) -0.132(3) 0.2695(17) 0.025(6) Uiso 1 1 d . . . . .
H16A H 0.4021 -0.0457 0.2243 0.038 Uiso 1 1 calc R U . . .
H16B H 0.3842 -0.2112 0.2387 0.038 Uiso 1 1 calc R U . . .
H16C H 0.4261 -0.1762 0.2860 0.038 Uiso 1 1 calc R U . . .
C17 C 0.3389(9) -0.037(4) 0.680(3) 0.056(9) Uiso 1 1 d . . . . .
C18 C 0.3217(9) -0.086(4) 0.845(2) 0.063(9) Uiso 1 1 d . . . . .
H18A H 0.3010 -0.1584 0.8247 0.076 Uiso 1 1 calc R U . . .
H18B H 0.3446 -0.1487 0.8601 0.076 Uiso 1 1 calc R U . . .
C19 C 0.3155(10) -0.015(4) 0.927(3) 0.069(10) Uiso 1 1 d . . . . .
H19A H 0.3003 0.0770 0.9068 0.082 Uiso 1 1 calc R U . . .
H19B H 0.3398 0.0236 0.9594 0.082 Uiso 1 1 calc R U . . .
C20 C 0.2973(6) -0.093(3) 1.0065(17) 0.026(6) Uiso 1 1 d . . . . .
C21 C 0.2604(10) -0.142(5) 0.983(3) 0.082(11) Uiso 1 1 d . . . . .
H21A H 0.2449 -0.0534 0.9588 0.123 Uiso 1 1 calc R U . . .
H21B H 0.2517 -0.1845 1.0407 0.123 Uiso 1 1 calc R U . . .
H21C H 0.2588 -0.2207 0.9317 0.123 Uiso 1 1 calc R U . . .
C22 C 0.3196(8) -0.239(4) 1.039(2) 0.049(8) Uiso 1 1 d . . . . .
H22A H 0.3056 -0.3024 1.0796 0.074 Uiso 1 1 calc R U . . .
H22B H 0.3433 -0.2089 1.0777 0.074 Uiso 1 1 calc R U . . .
H22C H 0.3243 -0.2976 0.9821 0.074 Uiso 1 1 calc R U . . .
C23 C 0.3043(9) 0.010(4) 1.107(2) 0.057(9) Uiso 1 1 d . . . . .
H23A H 0.2952 0.1150 1.0929 0.086 Uiso 1 1 calc R U . . .
H23B H 0.3308 0.0128 1.1316 0.086 Uiso 1 1 calc R U . . .
H23C H 0.2909 -0.0366 1.1561 0.086 Uiso 1 1 calc R U . . .
C24 C 0.4529(6) 0.731(3) 1.0625(18) 0.024(6) Uiso 1 1 d . . . . .
C25 C 0.4880(6) 0.763(3) 1.1100(17) 0.021(6) Uiso 1 1 d . . . . .
C26 C 0.4997(6) 0.923(3) 1.1250(16) 0.014(5) Uiso 1 1 d . . . . .
C27 C 0.5373(7) 0.958(3) 1.1627(18) 0.027(6) Uiso 1 1 d . . . . .
C28 C 0.5188(7) 1.227(3) 1.1388(19) 0.031(7) Uiso 1 1 d . . . . .
H28 H 0.5261 1.3319 1.1450 0.038 Uiso 1 1 calc R U . . .
C29 C 0.4744(5) 1.045(2) 1.0971(15) 0.012(5) Uiso 1 1 d . . . . .
C30 C 0.4386(7) 1.002(3) 1.0514(19) 0.030(6) Uiso 1 1 d . . . . .
H30 H 0.4213 1.0805 1.0295 0.036 Uiso 1 1 calc R U . . .
C31 C 0.4284(7) 0.861(3) 1.038(2) 0.042(7) Uiso 1 1 d . . . . .
H31 H 0.4035 0.8411 1.0108 0.050 Uiso 1 1 calc R U . . .
C32 C 0.5827(7) 1.160(3) 1.195(2) 0.035(7) Uiso 1 1 d . . . . .
H32A H 0.5910 1.1289 1.2622 0.052 Uiso 1 1 calc R U . . .
H32B H 0.5845 1.2720 1.1889 0.052 Uiso 1 1 calc R U . . .
H32C H 0.5985 1.1106 1.1518 0.052 Uiso 1 1 calc R U . . .
C33 C 0.4088(6) 0.518(3) 1.0035(17) 0.019(5) Uiso 1 1 d . . . . .
C34 C 0.3949(7) 0.563(3) 0.9098(19) 0.030(6) Uiso 1 1 d . . . . .
H34 H 0.4092 0.6291 0.8754 0.036 Uiso 1 1 calc R U . . .
C35 C 0.3607(6) 0.513(3) 0.8648(18) 0.026(6) Uiso 1 1 d . . . . .
C36 C 0.3409(5) 0.410(3) 0.9153(15) 0.014(5) Uiso 1 1 d . . . . .
C37 C 0.3557(6) 0.369(3) 1.0136(16) 0.022(5) Uiso 1 1 d . . . . .
H37 H 0.3415 0.3047 1.0494 0.026 Uiso 1 1 calc R U . . .
C38 C 0.3889(6) 0.420(3) 1.0567(17) 0.024(6) Uiso 1 1 d . . . . .
C39 C 0.4033(6) 0.377(3) 1.1612(16) 0.025(6) Uiso 1 1 d . . . . .
H39A H 0.3852 0.3112 1.1871 0.038 Uiso 1 1 calc R U . . .
H39B H 0.4073 0.4711 1.2006 0.038 Uiso 1 1 calc R U . . .
H39C H 0.4269 0.3216 1.1636 0.038 Uiso 1 1 calc R U . . .
C40 C 0.3286(8) 0.466(3) 0.695(2) 0.046(8) Uiso 1 1 d . . . . .
C41 C 0.2936(8) 0.468(4) 0.534(2) 0.051(8) Uiso 1 1 d . . . . .
H41A H 0.2701 0.5255 0.5164 0.061 Uiso 1 1 calc R U . . .
H41B H 0.2874 0.3618 0.5519 0.061 Uiso 1 1 calc R U . . .
C42 C 0.3152(8) 0.462(4) 0.441(2) 0.054(9) Uiso 1 1 d . . . . .
H42A H 0.3228 0.5686 0.4277 0.065 Uiso 1 1 calc R U . . .
H42B H 0.3381 0.4013 0.4596 0.065 Uiso 1 1 calc R U . . .
C43 C 0.2943(7) 0.395(4) 0.347(2) 0.046(7) Uiso 1 1 d . . . . .
C44 C 0.2688(11) 0.264(5) 0.361(3) 0.083(12) Uiso 1 1 d . . . . .
H44A H 0.2684 0.1909 0.3071 0.125 Uiso 1 1 calc R U . . .
H44B H 0.2438 0.3038 0.3626 0.125 Uiso 1 1 calc R U . . .
H44C H 0.2776 0.2116 0.4228 0.125 Uiso 1 1 calc R U . . .
C45 C 0.2712(9) 0.524(4) 0.311(3) 0.061(9) Uiso 1 1 d . . . . .
H45A H 0.2812 0.5722 0.2565 0.091 Uiso 1 1 calc R U . . .
H45B H 0.2709 0.6001 0.3636 0.091 Uiso 1 1 calc R U . . .
H45C H 0.2459 0.4882 0.2894 0.091 Uiso 1 1 calc R U . . .
C46 C 0.3173(10) 0.364(5) 0.277(3) 0.087(12) Uiso 1 1 d . . . . .
H46A H 0.3026 0.3672 0.2119 0.131 Uiso 1 1 calc R U . . .
H46B H 0.3284 0.2615 0.2885 0.131 Uiso 1 1 calc R U . . .
H46C H 0.3370 0.4417 0.2812 0.131 Uiso 1 1 calc R U . . .
N1 N 0.5440(5) 0.623(2) 0.3723(14) 0.024(5) Uiso 1 1 d . . . . .
N2 N 0.4851(5) 0.700(2) 0.3820(14) 0.019(5) Uiso 1 1 d . . . . .
N3 N 0.4423(5) 0.084(2) 0.4050(15) 0.030(5) Uiso 1 1 d . . . . .
H3 H 0.4602 0.0171 0.4005 0.036 Uiso 1 1 calc R U . . .
N4 N 0.3452(5) 0.068(2) 0.6108(14) 0.022(5) Uiso 1 1 d . . . . .
H4 H 0.3407 0.1666 0.6180 0.027 Uiso 1 1 calc R U . . .
N5 N 0.3259(7) 0.021(3) 0.7596(19) 0.059(7) Uiso 1 1 d . . . . .
H5A H 0.3199 0.1186 0.7620 0.070 Uiso 1 1 calc R U . . .
N6 N 0.5460(4) 1.114(2) 1.1670(13) 0.017(4) Uiso 1 1 d . . . . .
N7 N 0.4853(5) 1.198(2) 1.1057(14) 0.018(5) Uiso 1 1 d . . . . .
N8 N 0.4429(6) 0.565(3) 1.0488(16) 0.037(6) Uiso 1 1 d . . . . .
H8A H 0.4595 0.4947 1.0706 0.045 Uiso 1 1 calc R U . . .
N9 N 0.3450(5) 0.556(2) 0.7709(13) 0.020(5) Uiso 1 1 d . . . . .
H9 H 0.3457 0.6558 0.7586 0.024 Uiso 1 1 calc R U . . .
N10 N 0.3154(7) 0.540(3) 0.6143(19) 0.058(7) Uiso 1 1 d . . . . .
H10 H 0.3202 0.6395 0.6103 0.069 Uiso 1 1 calc R U . . .
O1 O 0.5617(4) 0.370(2) 0.3519(11) 0.027(4) Uiso 1 1 d . . . . .
O2 O 0.3440(5) -0.180(2) 0.6712(14) 0.044(5) Uiso 1 1 d . . . . .
O3 O 0.5620(4) 0.868(2) 1.1945(12) 0.032(4) Uiso 1 1 d . . . . .
O4 O 0.3279(5) 0.318(2) 0.7103(15) 0.053(6) Uiso 1 1 d . . . . .
F1 F 0.5098(3) 0.1548(15) 0.3695(9) 0.024(3) Uiso 1 1 d . . . . .
F2 F 0.3078(3) -0.1361(17) 0.4770(10) 0.035(4) Uiso 1 1 d . . . . .
F3 F 0.5103(3) 0.6464(16) 1.1400(10) 0.031(3) Uiso 1 1 d . . . . .
F4 F 0.3063(3) 0.3684(17) 0.8805(10) 0.037(4) Uiso 1 1 d . . . . .

loop_
_atom_type_symbol
_atom_type_description
_atom_type_scat_dispersion_real
_atom_type_scat_dispersion_imag
_atom_type_scat_source
C C 0.0181 0.0091 'International Tables Vol C Tables 4.2.6.8 and 6.1.1.4'
H H 0.0000 0.0000 'International Tables Vol C Tables 4.2.6.8 and 6.1.1.4'
N N 0.0311 0.0180 'International Tables Vol C Tables 4.2.6.8 and 6.1.1.4'
O O 0.0492 0.0322 'International Tables Vol C Tables 4.2.6.8 and 6.1.1.4'
F F 0.0727 0.0534 'International Tables Vol C Tables 4.2.6.8 and 6.1.1.4'

loop_
_geom_angle_atom_site_label_1
_geom_angle_atom_site_label_2
_geom_angle_atom_site_label_3
_geom_angle
_geom_angle_site_symmetry_1
_geom_angle_site_symmetry_3
_geom_angle_publ_flag
C8 C1 N3 126(2) . . ?
C8 C1 C2 116(2) . . ?
N3 C1 C2 118(2) . . ?
C3 C2 C1 125(2) . . ?
C3 C2 F1 119.3(19) . . ?
C1 C2 F1 115(2) . . ?
C2 C3 C6 117(2) . . ?
C2 C3 C4 123(2) . . ?
C6 C3 C4 120(2) . . ?
O1 C4 N1 122(2) . . ?
O1 C4 C3 128(2) . . ?
N1 C4 C3 109.3(19) . . ?
N2 C5 N1 123(2) . . ?
N2 C5 H5 118.5 . . ?
N1 C5 H5 118.5 . . ?
C7 C6 N2 120.2(19) . . ?
C7 C6 C3 121(2) . . ?
N2 C6 C3 119.2(18) . . ?
C6 C7 C8 118(2) . . ?
C6 C7 H7 121.0 . . ?
C8 C7 H7 121.0 . . ?
C1 C8 C7 123(2) . . ?
C1 C8 H8 118.5 . . ?
C7 C8 H8 118.5 . . ?
N1 C9 H9A 109.5 . . ?
N1 C9 H9B 109.5 . . ?
H9A C9 H9B 109.5 . . ?
N1 C9 H9C 109.5 . . ?
H9A C9 H9C 109.5 . . ?
H9B C9 H9C 109.5 . . ?
C15 C10 C11 126(2) . . ?
C15 C10 N3 120(2) . . ?
C11 C10 N3 114(2) . . ?
C10 C11 C12 119(2) . . ?
C10 C11 H11 120.4 . . ?
C12 C11 H11 120.4 . . ?
N4 C12 C11 121(2) . . ?
N4 C12 C13 122.5(19) . . ?
C11 C12 C13 117(2) . . ?
F2 C13 C14 120(2) . . ?
F2 C13 C12 120(2) . . ?
C14 C13 C12 120(2) . . ?
C13 C14 C15 120(2) . . ?
C13 C14 H14 120.0 . . ?
C15 C14 H14 120.0 . . ?
C10 C15 C14 118(2) . . ?
C10 C15 C16 126(2) . . ?
C14 C15 C16 116(2) . . ?
C15 C16 H16A 109.5 . . ?
C15 C16 H16B 109.5 . . ?
H16A C16 H16B 109.5 . . ?
C15 C16 H16C 109.5 . . ?
H16A C16 H16C 109.5 . . ?
H16B C16 H16C 109.5 . . ?
O2 C17 N5 121(3) . . ?
O2 C17 N4 123(3) . . ?
N5 C17 N4 116(3) . . ?
C19 C18 N5 115(3) . . ?
C19 C18 H18A 108.5 . . ?
N5 C18 H18A 108.5 . . ?
C19 C18 H18B 108.5 . . ?
N5 C18 H18B 108.5 . . ?
H18A C18 H18B 107.5 . . ?
C18 C19 C20 123(3) . . ?
C18 C19 H19A 106.5 . . ?
C20 C19 H19A 106.5 . . ?
C18 C19 H19B 106.5 . . ?
C20 C19 H19B 106.5 . . ?
H19A C19 H19B 106.5 . . ?
C21 C20 C19 118(3) . . ?
C21 C20 C22 106(3) . . ?
C19 C20 C22 108(2) . . ?
C21 C20 C23 113(3) . . ?
C19 C20 C23 110(2) . . ?
C22 C20 C23 101(2) . . ?
C20 C21 H21A 109.5 . . ?
C20 C21 H21B 109.5 . . ?
H21A C21 H21B 109.5 . . ?
C20 C21 H21C 109.5 . . ?
H21A C21 H21C 109.5 . . ?
H21B C21 H21C 109.5 . . ?
C20 C22 H22A 109.5 . . ?
C20 C22 H22B 109.5 . . ?
H22A C22 H22B 109.5 . . ?
C20 C22 H22C 109.5 . . ?
H22A C22 H22C 109.5 . . ?
H22B C22 H22C 109.5 . . ?
C20 C23 H23A 109.5 . . ?
C20 C23 H23B 109.5 . . ?
H23A C23 H23B 109.5 . . ?
C20 C23 H23C 109.5 . . ?
H23A C23 H23C 109.5 . . ?
H23B C23 H23C 109.5 . . ?
C25 C24 C31 117(2) . . ?
C25 C24 N8 117(2) . . ?
C31 C24 N8 126(2) . . ?
F3 C25 C24 119(2) . . ?
F3 C25 C26 121.8(18) . . ?
C24 C25 C26 119(2) . . ?
C29 C26 C27 119(2) . . ?
C29 C26 C25 120.5(19) . . ?
C27 C26 C25 120(2) . . ?
O3 C27 N6 117(2) . . ?
O3 C27 C26 128(2) . . ?
N6 C27 C26 115(2) . . ?
N7 C28 N6 125(2) . . ?
N7 C28 H28 117.7 . . ?
N6 C28 H28 117.7 . . ?
N7 C29 C30 122(2) . . ?
N7 C29 C26 121.7(18) . . ?
C30 C29 C26 116(2) . . ?
C31 C30 C29 123(3) . . ?
C31 C30 H30 118.4 . . ?
C29 C30 H30 118.4 . . ?
C30 C31 C24 124(3) . . ?
C30 C31 H31 118.2 . . ?
C24 C31 H31 118.2 . . ?
N6 C32 H32A 109.5 . . ?
N6 C32 H32B 109.5 . . ?
H32A C32 H32B 109.5 . . ?
N6 C32 H32C 109.5 . . ?
H32A C32 H32C 109.5 . . ?
H32B C32 H32C 109.5 . . ?
N8 C33 C34 122(2) . . ?
N8 C33 C38 116(2) . . ?
C34 C33 C38 121(2) . . ?
C33 C34 C35 121(2) . . ?
C33 C34 H34 119.3 . . ?
C35 C34 H34 119.3 . . ?
C34 C35 C36 118(2) . . ?
C34 C35 N9 124(2) . . ?
C36 C35 N9 118(2) . . ?
F4 C36 C35 121.6(19) . . ?
F4 C36 C37 118.8(19) . . ?
C35 C36 C37 118.8(19) . . ?
C38 C37 C36 122(2) . . ?
C38 C37 H37 118.9 . . ?
C36 C37 H37 118.9 . . ?
C37 C38 C33 118(2) . . ?
C37 C38 C39 121(2) . . ?
C33 C38 C39 121(2) . . ?
C38 C39 H39A 109.5 . . ?
C38 C39 H39B 109.5 . . ?
H39A C39 H39B 109.5 . . ?
C38 C39 H39C 109.5 . . ?
H39A C39 H39C 109.5 . . ?
H39B C39 H39C 109.5 . . ?
O4 C40 N10 127(3) . . ?
O4 C40 N9 117(3) . . ?
N10 C40 N9 116(3) . . ?
N10 C41 C42 111(2) . . ?
N10 C41 H41A 109.4 . . ?
C42 C41 H41A 109.4 . . ?
N10 C41 H41B 109.4 . . ?
C42 C41 H41B 109.4 . . ?
H41A C41 H41B 108.0 . . ?
C43 C42 C41 117(2) . . ?
C43 C42 H42A 108.1 . . ?
C41 C42 H42A 108.1 . . ?
C43 C42 H42B 108.1 . . ?
C41 C42 H42B 108.1 . . ?
H42A C42 H42B 107.3 . . ?
C46 C43 C45 107(3) . . ?
C46 C43 C44 113(3) . . ?
C45 C43 C44 107(3) . . ?
C46 C43 C42 113(3) . . ?
C45 C43 C42 101(3) . . ?
C44 C43 C42 115(3) . . ?
C43 C44 H44A 109.5 . . ?
C43 C44 H44B 109.5 . . ?
H44A C44 H44B 109.5 . . ?
C43 C44 H44C 109.5 . . ?
H44A C44 H44C 109.5 . . ?
H44B C44 H44C 109.5 . . ?
C43 C45 H45A 109.5 . . ?
C43 C45 H45B 109.5 . . ?
H45A C45 H45B 109.5 . . ?
C43 C45 H45C 109.5 . . ?
H45A C45 H45C 109.5 . . ?
H45B C45 H45C 109.5 . . ?
C43 C46 H46A 109.5 . . ?
C43 C46 H46B 109.5 . . ?
H46A C46 H46B 109.5 . . ?
C43 C46 H46C 109.5 . . ?
H46A C46 H46C 109.5 . . ?
H46B C46 H46C 109.5 . . ?
C5 N1 C4 126.5(19) . . ?
C5 N1 C9 120.4(19) . . ?
C4 N1 C9 113.0(17) . . ?
C5 N2 C6 120.8(19) . . ?
C1 N3 C10 125.6(19) . . ?
C1 N3 H3 117.2 . . ?
C10 N3 H3 117.2 . . ?
C17 N4 C12 118(2) . . ?
C17 N4 H4 121.1 . . ?
C12 N4 H4 121.1 . . ?
C17 N5 C18 120(3) . . ?
C17 N5 H5A 120.2 . . ?
C18 N5 H5A 120.2 . . ?
C27 N6 C32 119.6(19) . . ?
C27 N6 C28 121.2(19) . . ?
C32 N6 C28 119(2) . . ?
C28 N7 C29 117.9(19) . . ?
C33 N8 C24 122(2) . . ?
C33 N8 H8A 118.8 . . ?
C24 N8 H8A 118.8 . . ?
C40 N9 C35 129(2) . . ?
C40 N9 H9 115.3 . . ?
C35 N9 H9 115.3 . . ?
C40 N10 C41 123(3) . . ?
C40 N10 H10 118.5 . . ?
C41 N10 H10 118.5 . . ?

loop_
_geom_bond_atom_site_label_1
_geom_bond_atom_site_label_2
_geom_bond_distance
_geom_bond_site_symmetry_2
_geom_bond_publ_flag
C1 C8 1.36(3) . ?
C1 N3 1.39(3) . ?
C1 C2 1.40(3) . ?
C2 C3 1.33(3) . ?
C2 F1 1.40(3) . ?
C3 C6 1.45(3) . ?
C3 C4 1.48(3) . ?
C4 O1 1.18(3) . ?
C4 N1 1.46(3) . ?
C5 N2 1.26(3) . ?
C5 N1 1.32(3) . ?
C5 H5 0.9500 . ?
C6 C7 1.36(3) . ?
C6 N2 1.41(3) . ?
C7 C8 1.40(3) . ?
C7 H7 0.9500 . ?
C8 H8 0.9500 . ?
C9 N1 1.50(3) . ?
C9 H9A 0.9800 . ?
C9 H9B 0.9800 . ?
C9 H9C 0.9800 . ?
C10 C15 1.27(3) . ?
C10 C11 1.37(3) . ?
C10 N3 1.52(3) . ?
C11 C12 1.41(3) . ?
C11 H11 0.9500 . ?
C12 N4 1.38(3) . ?
C12 C13 1.42(3) . ?
C13 F2 1.25(3) . ?
C13 C14 1.39(3) . ?
C14 C15 1.42(3) . ?
C14 H14 0.9500 . ?
C15 C16 1.50(3) . ?
C16 H16A 0.9800 . ?
C16 H16B 0.9800 . ?
C16 H16C 0.9800 . ?
C17 O2 1.27(3) . ?
C17 N5 1.36(4) . ?
C17 N4 1.36(4) . ?
C18 C19 1.34(5) . ?
C18 N5 1.53(4) . ?
C18 H18A 0.9900 . ?
C18 H18B 0.9900 . ?
C19 C20 1.52(4) . ?
C19 H19A 0.9900 . ?
C19 H19B 0.9900 . ?
C20 C21 1.40(4) . ?
C20 C22 1.53(4) . ?
C20 C23 1.64(4) . ?
C21 H21A 0.9800 . ?
C21 H21B 0.9800 . ?
C21 H21C 0.9800 . ?
C22 H22A 0.9800 . ?
C22 H22B 0.9800 . ?
C22 H22C 0.9800 . ?
C23 H23A 0.9800 . ?
C23 H23B 0.9800 . ?
C23 H23C 0.9800 . ?
C24 C25 1.38(3) . ?
C24 C31 1.45(4) . ?
C24 N8 1.49(3) . ?
C25 F3 1.32(3) . ?
C25 C26 1.46(3) . ?
C26 C29 1.42(3) . ?
C26 C27 1.43(3) . ?
C27 O3 1.22(3) . ?
C27 N6 1.38(3) . ?
C28 N7 1.26(3) . ?
C28 N6 1.41(3) . ?
C28 H28 0.9500 . ?
C29 N7 1.39(3) . ?
C29 C30 1.42(3) . ?
C30 C31 1.28(4) . ?
C30 H30 0.9500 . ?
C31 H31 0.9500 . ?
C32 N6 1.40(3) . ?
C32 H32A 0.9800 . ?
C32 H32B 0.9800 . ?
C32 H32C 0.9800 . ?
C33 N8 1.37(3) . ?
C33 C34 1.38(3) . ?
C33 C38 1.40(3) . ?
C34 C35 1.38(3) . ?
C34 H34 0.9500 . ?
C35 C36 1.40(3) . ?
C35 N9 1.40(3) . ?
C36 F4 1.33(2) . ?
C36 C37 1.44(3) . ?
C37 C38 1.34(3) . ?
C37 H37 0.9500 . ?
C38 C39 1.51(3) . ?
C39 H39A 0.9800 . ?
C39 H39B 0.9800 . ?
C39 H39C 0.9800 . ?
C40 O4 1.31(3) . ?
C40 N10 1.32(4) . ?
C40 N9 1.38(4) . ?
C41 N10 1.42(4) . ?
C41 C42 1.60(4) . ?
C41 H41A 0.9900 . ?
C41 H41B 0.9900 . ?
C42 C43 1.53(4) . ?
C42 H42A 0.9900 . ?
C42 H42B 0.9900 . ?
C43 C46 1.40(4) . ?
C43 C45 1.45(4) . ?
C43 C44 1.50(5) . ?
C44 H44A 0.9800 . ?
C44 H44B 0.9800 . ?
C44 H44C 0.9800 . ?
C45 H45A 0.9800 . ?
C45 H45B 0.9800 . ?
C45 H45C 0.9800 . ?
C46 H46A 0.9800 . ?
C46 H46B 0.9800 . ?
C46 H46C 0.9800 . ?
N3 H3 0.8800 . ?
N4 H4 0.8800 . ?
N5 H5A 0.8800 . ?
N8 H8A 0.8800 . ?
N9 H9 0.8800 . ?
N10 H10 0.8800 . ?
